data_7009680
loop_
_publ_author_name
'Fandos, Rosa'
'Hern\'andez, Carolina'
'Otero, Antonio'
'Rodr\'iguez, Ana'
'Ruiz, Maria Jos\'e'
'Terreros, Pilar'

_publ_section_title
;
 Synthesis and characterization of 2-pyridylalkoxide complexes of
 titanium, zirconium and tantalum. Crystal structures of
 TiCp*Me2(OCMePy2) and TaCp*Cl3(OCPy3)
 (Cp*&#x200A;&#x200A;=&#x200A;&#x200A;\h5-C5Me5,
 Py&#x200A;&#x200A;=&#x200A;&#x200A;C5H4N)
;
_journal_issue 17
_journal_name_full 'Journal of the Chemical Society, Dalton Transactions'
_journal_page_first 2990
_journal_paper_doi 10.1039/b002693j
_journal_year 2000
_chemical_formula_sum 'C24 H32 N2 O Ti'
_chemical_formula_weight 412.42
_chemical_name_systematic
; 
 ? 
;
_space_group_IT_number 14
_symmetry_cell_setting monoclinic
_symmetry_space_group_name_Hall '-P 2ybc'
_symmetry_space_group_name_H-M 'P 1 21/c 1'
_atom_sites_solution_hydrogens geom
_atom_sites_solution_primary direct
_atom_sites_solution_secondary difmap
_audit_creation_method SHELXL-97
_cell_angle_alpha 90.00
_cell_angle_beta 101.82(4)
_cell_angle_gamma 90.00
_cell_formula_units_Z 4
_cell_length_a 11.597(3)
_cell_length_b 15.2160(10)
_cell_length_c 12.777(9)
_cell_measurement_temperature 293(2)
_cell_volume 2206.8(17)
_computing_cell_refinement 'Nonius (control program)'
_computing_data_collection 'Nonius (control program)'
_computing_data_reduction 'XRAY80 (Stewart, 1976)'
_computing_structure_refinement 'SHELXL-97 (Sheldrick, 1997)'
_computing_structure_solution 'SHELXS-97 (Sheldrick, 1990)'
_diffrn_ambient_temperature 293(2)
_diffrn_measured_fraction_theta_full 0.963
_diffrn_measured_fraction_theta_max 0.963
_diffrn_measurement_device_type 'four circle diffractometer Nonius-Mach3'
_diffrn_measurement_method '\w/2\2q scans'
_diffrn_radiation_monochromator graphite
_diffrn_radiation_source 'fine-focus sealed tube'
_diffrn_radiation_type MoK\a
_diffrn_radiation_wavelength 0.71070
_diffrn_reflns_av_R_equivalents 0.0000
_diffrn_reflns_av_sigmaI/netI 0.1234
_diffrn_reflns_limit_h_max 15
_diffrn_reflns_limit_h_min 0
_diffrn_reflns_limit_k_max 20
_diffrn_reflns_limit_k_min 0
_diffrn_reflns_limit_l_max 16
_diffrn_reflns_limit_l_min -16
_diffrn_reflns_number 5318
_diffrn_reflns_theta_full 28.00
_diffrn_reflns_theta_max 28.00
_diffrn_reflns_theta_min 2.11
_diffrn_standards_interval_time 90
_diffrn_standards_number 2
_exptl_absorpt_coefficient_mu 0.404
_exptl_absorpt_correction_type none
_exptl_crystal_colour orange
_exptl_crystal_density_diffrn 1.241
_exptl_crystal_density_method 'not measured'
_exptl_crystal_description block
_exptl_crystal_F_000 880
_exptl_crystal_size_max 0.4
_exptl_crystal_size_mid 0.3
_exptl_crystal_size_min 0.3
_refine_diff_density_max 0.445
_refine_diff_density_min -0.374
_refine_diff_density_rms 0.075
_refine_ls_extinction_coef 0.0008(4)
_refine_ls_extinction_expression Fc^*^=kFc[1+0.001xFc^2^\l^3^/sin(2\q)]^-1/4^
_refine_ls_extinction_method SHELXL
_refine_ls_goodness_of_fit_ref 0.969
_refine_ls_hydrogen_treatment mixed
_refine_ls_matrix_type full
_refine_ls_number_parameters 254
_refine_ls_number_reflns 5318
_refine_ls_number_restraints 0
_refine_ls_restrained_S_all 0.969
_refine_ls_R_factor_all 0.1542
_refine_ls_R_factor_gt 0.0585
_refine_ls_shift/su_max 0.000
_refine_ls_shift/su_mean 0.000
_refine_ls_structure_factor_coef Fsqd
_refine_ls_weighting_details 'w=1/[\s^2^(Fo^2^)+(0.0533P)^2^+0.0000P] where P=(Fo^2^+2Fc^2^)/3'
_refine_ls_weighting_scheme calc
_refine_ls_wR_factor_gt 0.1088
_refine_ls_wR_factor_ref 0.1662
_reflns_number_gt 2217
_reflns_number_total 5318
_reflns_threshold_expression >2sigma(I)
_cod_data_source_file b002693j.txt
_cod_data_source_block 2
_cod_depositor_comments
;
The following automatic conversions were performed:

'_refine_ls_weighting_scheme' value 'calc
w=1/[\s^2^(Fo^2^)+(0.0533P)^2^+0.0000P] where P=(Fo^2^+2Fc^2^)/3' was
changed to 'calc'. New tag '_refine_ls_weighting_details' was
created. The value of the new tag was set to
'w=1/[\s^2^(Fo^2^)+(0.0533P)^2^+0.0000P] where P=(Fo^2^+2Fc^2^)/3'.

Automatic conversion script
Id: cif_fix_values 3143 2015-03-26 13:38:13Z robertas 
;
_cod_original_sg_symbol_H-M P21/c
_cod_database_code 7009680

loop_
_symmetry_equiv_pos_as_xyz
'x, y, z'
'-x, y+1/2, -z+1/2'
'-x, -y, -z'
'x, -y-1/2, z-1/2'

loop_
_atom_site_label
_atom_site_type_symbol
_atom_site_fract_x
_atom_site_fract_y
_atom_site_fract_z
_atom_site_U_iso_or_equiv
_atom_site_adp_type
_atom_site_occupancy
_atom_site_calc_flag
_atom_site_refinement_flags
_atom_site_disorder_assembly
_atom_site_disorder_group
Ti1 Ti 0.78795(7) -0.04101(5) 0.20954(6) 0.0365(2) Uani 1 d . . .
O2 O 0.8319(2) -0.00641(17) 0.3527(2) 0.0403(7) Uani 1 d . . .
C1 C 0.6130(4) -0.0804(3) 0.1295(4) 0.0544(13) Uani 1 d . . .
H1A H 0.5728 -0.0310 0.0918 0.082 Uiso 1 calc . . .
H1B H 0.5700 -0.1009 0.1814 0.082 Uiso 1 calc . . .
H1C H 0.6185 -0.1267 0.0798 0.082 Uiso 1 calc . . .
C2 C 0.8002(5) -0.1748(3) 0.2620(4) 0.0610(14) Uani 1 d . . .
H2A H 0.8770 -0.1853 0.3053 0.092 Uiso 1 calc . . .
H2B H 0.7879 -0.2130 0.2010 0.092 Uiso 1 calc . . .
H2C H 0.7413 -0.1861 0.3033 0.092 Uiso 1 calc . . .
C3 C 0.7891(4) 0.0595(3) 0.4097(3) 0.0400(10) Uani 1 d . . .
C4 C 0.8931(4) 0.1164(3) 0.4686(4) 0.0575(13) Uani 1 d . . .
H4A H 0.9348 0.1404 0.4176 0.086 Uiso 1 calc . . .
H4B H 0.9455 0.0808 0.5192 0.086 Uiso 1 calc . . .
H4C H 0.8633 0.1635 0.5055 0.086 Uiso 1 calc . . .
N3 N 0.6806(3) 0.0829(2) 0.2309(3) 0.0417(9) Uani 1 d . . .
C10 C 0.6030(4) 0.1265(3) 0.1559(4) 0.0572(13) Uani 1 d . . .
H10 H 0.5856 0.1040 0.0867 0.069 Uiso 1 calc . . .
C11 C 0.5493(5) 0.2016(4) 0.1768(5) 0.0687(15) Uani 1 d . . .
H11 H 0.4956 0.2294 0.1229 0.082 Uiso 1 calc . . .
C12 C 0.5741(5) 0.2366(3) 0.2774(5) 0.0754(17) Uani 1 d . . .
H12 H 0.5401 0.2891 0.2927 0.090 Uiso 1 calc . . .
C13 C 0.6506(5) 0.1917(3) 0.3549(4) 0.0618(14) Uani 1 d . . .
H13 H 0.6675 0.2127 0.4247 0.074 Uiso 1 calc . . .
C14 C 0.7027(4) 0.1152(3) 0.3292(3) 0.0414(10) Uani 1 d . . .
N4 N 0.6824(4) 0.0777(3) 0.5540(3) 0.0592(11) Uani 1 d . . .
C20 C 0.6480(5) -0.0997(3) 0.5731(4) 0.0653(15) Uani 1 d . . .
H20 H 0.6365 -0.1598 0.5794 0.078 Uiso 1 calc . . .
C21 C 0.6044(4) -0.0428(4) 0.6367(4) 0.0606(13) Uani 1 d . . .
H21 H 0.5628 -0.0625 0.6872 0.073 Uiso 1 calc . . .
C22 C 0.6240(5) 0.0440(4) 0.6238(4) 0.0651(14) Uani 1 d . . .
H22 H 0.5941 0.0832 0.6674 0.078 Uiso 1 calc . . .
C23 C 0.7095(4) -0.0687(3) 0.4986(4) 0.0530(12) Uani 1 d . . .
H23 H 0.7401 -0.1071 0.4547 0.064 Uiso 1 calc . . .
C24 C 0.7242(4) 0.0214(3) 0.4912(3) 0.0398(10) Uani 1 d . . .
C31 C 0.9697(4) 0.0063(3) 0.1744(3) 0.0397(10) Uani 1 d . . .
C32 C 0.9593(4) -0.0815(3) 0.1433(4) 0.0468(11) Uani 1 d . . .
C33 C 0.8636(4) -0.0882(3) 0.0553(4) 0.0510(12) Uani 1 d . . .
C34 C 0.8175(4) -0.0041(3) 0.0306(3) 0.0449(11) Uani 1 d . . .
C35 C 0.8829(4) 0.0543(3) 0.1056(3) 0.0423(11) Uani 1 d . . .
C36 C 1.0635(4) 0.0454(4) 0.2615(4) 0.0691(15) Uani 1 d . . .
H36A H 1.1114 -0.0008 0.2988 0.104 Uiso 1 calc . . .
H36B H 1.0268 0.0773 0.3108 0.104 Uiso 1 calc . . .
H36C H 1.1119 0.0847 0.2304 0.104 Uiso 1 calc . . .
C37 C 1.0441(5) -0.1524(4) 0.1908(5) 0.0857(19) Uani 1 d . . .
H37A H 1.0193 -0.2075 0.1569 0.129 Uiso 1 calc . . .
H37B H 1.0457 -0.1569 0.2661 0.129 Uiso 1 calc . . .
H37C H 1.1214 -0.1382 0.1800 0.129 Uiso 1 calc . . .
C38 C 0.8256(6) -0.1710(4) -0.0069(5) 0.093(2) Uani 1 d . . .
H38A H 0.8713 -0.2197 0.0268 0.139 Uiso 1 calc . . .
H38B H 0.8375 -0.1645 -0.0787 0.139 Uiso 1 calc . . .
H38C H 0.7436 -0.1817 -0.0085 0.139 Uiso 1 calc . . .
C39 C 0.7223(5) 0.0195(4) -0.0642(4) 0.0848(19) Uani 1 d . . .
H39A H 0.7057 0.0813 -0.0626 0.127 Uiso 1 calc . . .
H39B H 0.6522 -0.0132 -0.0615 0.127 Uiso 1 calc . . .
H39C H 0.7482 0.0057 -0.1290 0.127 Uiso 1 calc . . .
C40 C 0.8713(5) 0.1534(3) 0.1044(5) 0.0749(17) Uani 1 d . . .
H40A H 0.8051 0.1704 0.0500 0.112 Uiso 1 calc . . .
H40B H 0.9418 0.1793 0.0897 0.112 Uiso 1 calc . . .
H40C H 0.8597 0.1732 0.1728 0.112 Uiso 1 calc . . .

loop_
_atom_site_aniso_label
_atom_site_aniso_U_11
_atom_site_aniso_U_22
_atom_site_aniso_U_33
_atom_site_aniso_U_23
_atom_site_aniso_U_13
_atom_site_aniso_U_12
Ti1 0.0428(4) 0.0329(4) 0.0347(4) 0.0012(4) 0.0094(3) -0.0012(4)
O2 0.0478(18) 0.0387(16) 0.0341(16) -0.0006(13) 0.0079(13) 0.0065(13)
C1 0.050(3) 0.052(3) 0.062(3) -0.008(2) 0.014(3) -0.014(2)
C2 0.098(4) 0.037(3) 0.053(3) -0.004(2) 0.025(3) -0.001(3)
C3 0.046(3) 0.038(2) 0.037(2) -0.0099(19) 0.011(2) -0.0048(19)
C4 0.065(3) 0.051(3) 0.056(3) -0.003(2) 0.012(3) -0.013(2)
N3 0.042(2) 0.041(2) 0.041(2) 0.0016(17) 0.0056(17) 0.0105(16)
C10 0.060(3) 0.062(3) 0.049(3) 0.003(3) 0.010(3) 0.011(3)
C11 0.066(4) 0.064(4) 0.073(4) 0.018(3) 0.008(3) 0.022(3)
C12 0.089(4) 0.049(3) 0.093(5) 0.013(3) 0.029(4) 0.030(3)
C13 0.086(4) 0.046(3) 0.057(3) -0.011(2) 0.023(3) 0.014(3)
C14 0.050(3) 0.035(2) 0.042(2) 0.0084(19) 0.018(2) 0.001(2)
N4 0.072(3) 0.061(3) 0.049(2) 0.000(2) 0.025(2) 0.010(2)
C20 0.078(4) 0.066(3) 0.053(3) 0.008(3) 0.016(3) -0.018(3)
C21 0.055(3) 0.087(4) 0.042(3) 0.011(3) 0.016(2) -0.008(3)
C22 0.069(3) 0.087(4) 0.043(3) -0.007(3) 0.022(3) 0.017(3)
C23 0.054(3) 0.065(3) 0.041(3) -0.002(2) 0.012(2) -0.012(2)
C24 0.037(2) 0.045(3) 0.036(2) -0.003(2) 0.0033(19) 0.0003(19)
C31 0.043(3) 0.043(2) 0.034(2) 0.0009(19) 0.011(2) -0.005(2)
C32 0.049(3) 0.045(3) 0.050(3) 0.012(2) 0.020(2) 0.008(2)
C33 0.060(3) 0.052(3) 0.046(3) -0.015(2) 0.022(2) -0.009(2)
C34 0.045(3) 0.067(3) 0.023(2) 0.006(2) 0.0102(19) -0.002(2)
C35 0.050(3) 0.036(2) 0.044(3) 0.015(2) 0.014(2) -0.001(2)
C36 0.043(3) 0.102(4) 0.061(3) -0.002(3) 0.010(2) -0.009(3)
C37 0.084(4) 0.068(4) 0.118(5) 0.038(4) 0.050(4) 0.033(3)
C38 0.124(5) 0.084(4) 0.085(4) -0.058(4) 0.054(4) -0.036(4)
C39 0.069(4) 0.146(6) 0.036(3) 0.011(3) 0.004(3) -0.009(4)
C40 0.076(4) 0.050(3) 0.107(5) 0.018(3) 0.039(4) -0.001(3)

loop_
_atom_type_symbol
_atom_type_description
_atom_type_scat_dispersion_real
_atom_type_scat_dispersion_imag
_atom_type_scat_source
C C 0.0033 0.0016 'International Tables Vol C Tables 4.2.6.8 and 6.1.1.4'
H H 0.0000 0.0000 'International Tables Vol C Tables 4.2.6.8 and 6.1.1.4'
N N 0.0061 0.0033 'International Tables Vol C Tables 4.2.6.8 and 6.1.1.4'
O O 0.0106 0.0060 'International Tables Vol C Tables 4.2.6.8 and 6.1.1.4'
Ti Ti 0.2776 0.4457 'International Tables Vol C Tables 4.2.6.8 and 6.1.1.4'

loop_
_geom_angle_atom_site_label_1
_geom_angle_atom_site_label_2
_geom_angle_atom_site_label_3
_geom_angle
_geom_angle_site_symmetry_1
_geom_angle_site_symmetry_3
_geom_angle_publ_flag
O2 Ti1 C2 88.51(15) . . ?
O2 Ti1 C1 125.57(16) . . ?
C2 Ti1 C1 83.13(19) . . ?
O2 Ti1 N3 72.54(12) . . ?
C2 Ti1 N3 138.07(16) . . ?
C1 Ti1 N3 78.77(15) . . ?
O2 Ti1 C31 91.43(14) . . ?
C2 Ti1 C31 110.24(18) . . ?
C1 Ti1 C31 141.67(16) . . ?
N3 Ti1 C31 107.35(14) . . ?
O2 Ti1 C35 108.00(14) . . ?
C2 Ti1 C35 138.17(17) . . ?
C1 Ti1 C35 113.67(17) . . ?
N3 Ti1 C35 83.73(14) . . ?
C31 Ti1 C35 34.32(14) . . ?
O2 Ti1 C32 109.79(15) . . ?
C2 Ti1 C32 81.89(17) . . ?
C1 Ti1 C32 121.86(17) . . ?
N3 Ti1 C32 139.42(14) . . ?
C31 Ti1 C32 34.10(14) . . ?
C35 Ti1 C32 56.49(14) . . ?
O2 Ti1 C33 143.78(15) . . ?
C2 Ti1 C33 87.78(17) . . ?
C1 Ti1 C33 89.66(18) . . ?
N3 Ti1 C33 129.20(15) . . ?
C31 Ti1 C33 56.57(15) . . ?
C35 Ti1 C33 56.06(15) . . ?
C32 Ti1 C33 34.09(15) . . ?
O2 Ti1 C34 141.92(14) . . ?
C2 Ti1 C34 119.90(17) . . ?
C1 Ti1 C34 85.35(17) . . ?
N3 Ti1 C34 96.04(14) . . ?
C31 Ti1 C34 56.61(15) . . ?
C35 Ti1 C34 33.92(14) . . ?
C32 Ti1 C34 56.17(15) . . ?
C33 Ti1 C34 33.34(14) . . ?
C3 O2 Ti1 131.4(2) . . ?
O2 C3 C24 111.3(3) . . ?
O2 C3 C14 107.5(3) . . ?
C24 C3 C14 108.9(3) . . ?
O2 C3 C4 109.4(3) . . ?
C24 C3 C4 109.1(3) . . ?
C14 C3 C4 110.7(3) . . ?
C14 N3 C10 117.7(4) . . ?
C14 N3 Ti1 114.2(3) . . ?
C10 N3 Ti1 128.0(3) . . ?
N3 C10 C11 122.8(5) . . ?
C10 C11 C12 119.8(5) . . ?
C11 C12 C13 117.9(5) . . ?
C12 C13 C14 119.9(5) . . ?
N3 C14 C13 121.9(4) . . ?
N3 C14 C3 113.9(4) . . ?
C13 C14 C3 124.3(4) . . ?
C22 N4 C24 117.0(4) . . ?
C21 C20 C23 120.2(5) . . ?
C20 C21 C22 117.2(4) . . ?
N4 C22 C21 125.4(5) . . ?
C20 C23 C24 118.1(4) . . ?
N4 C24 C23 122.1(4) . . ?
N4 C24 C3 117.3(4) . . ?
C23 C24 C3 120.6(4) . . ?
C32 C31 C35 108.2(4) . . ?
C32 C31 C36 126.6(4) . . ?
C35 C31 C36 125.1(4) . . ?
C32 C31 Ti1 74.4(3) . . ?
C35 C31 Ti1 73.9(2) . . ?
C36 C31 Ti1 121.2(3) . . ?
C31 C32 C33 107.7(4) . . ?
C31 C32 C37 124.2(5) . . ?
C33 C32 C37 127.8(5) . . ?
C31 C32 Ti1 71.5(2) . . ?
C33 C32 Ti1 74.1(3) . . ?
C37 C32 Ti1 124.3(3) . . ?
C34 C33 C32 108.4(4) . . ?
C34 C33 C38 126.2(5) . . ?
C32 C33 C38 125.2(5) . . ?
C34 C33 Ti1 74.2(2) . . ?
C32 C33 Ti1 71.8(2) . . ?
C38 C33 Ti1 124.1(3) . . ?
C33 C34 C35 107.2(4) . . ?
C33 C34 C39 125.7(5) . . ?
C35 C34 C39 126.9(5) . . ?
C33 C34 Ti1 72.5(2) . . ?
C35 C34 Ti1 70.6(2) . . ?
C39 C34 Ti1 125.9(3) . . ?
C31 C35 C34 108.5(4) . . ?
C31 C35 C40 125.3(4) . . ?
C34 C35 C40 125.9(4) . . ?
C31 C35 Ti1 71.8(2) . . ?
C34 C35 Ti1 75.5(2) . . ?
C40 C35 Ti1 124.2(3) . . ?

loop_
_geom_bond_atom_site_label_1
_geom_bond_atom_site_label_2
_geom_bond_distance
_geom_bond_site_symmetry_2
_geom_bond_publ_flag
Ti1 O2 1.871(3) . ?
Ti1 C2 2.139(4) . ?
Ti1 C1 2.161(5) . ?
Ti1 N3 2.307(3) . ?
Ti1 C31 2.356(4) . ?
Ti1 C35 2.383(4) . ?
Ti1 C32 2.394(4) . ?
Ti1 C33 2.424(4) . ?
Ti1 C34 2.446(4) . ?
O2 C3 1.390(4) . ?
C3 C24 1.519(5) . ?
C3 C14 1.535(6) . ?
C3 C4 1.549(6) . ?
N3 C14 1.324(5) . ?
N3 C10 1.346(5) . ?
C10 C11 1.355(6) . ?
C11 C12 1.365(7) . ?
C12 C13 1.369(7) . ?
C13 C14 1.382(6) . ?
N4 C22 1.328(6) . ?
N4 C24 1.331(5) . ?
C20 C21 1.354(7) . ?
C20 C23 1.385(6) . ?
C21 C22 1.357(7) . ?
C23 C24 1.386(6) . ?
C31 C32 1.393(6) . ?
C31 C35 1.398(6) . ?
C31 C36 1.510(6) . ?
C32 C33 1.413(6) . ?
C32 C37 1.502(6) . ?
C33 C34 1.397(6) . ?
C33 C38 1.507(6) . ?
C34 C35 1.410(6) . ?
C34 C39 1.506(6) . ?
C35 C40 1.513(6) . ?
